data_4072811
loop_
_publ_author_name
'Hu, Tao'
'Li, Yan-Guo'
'Liu, Jing-Yu'
'Li, Yue-Sheng'

_publ_section_title
;
 Syntheses and Ethylene Polymerization Behavior of Supported
 Salicylaldimine-Based Neutral Nickel(II) Catalysts
;
_journal_issue 10
_journal_name_full Organometallics
_journal_page_first 2609
_journal_paper_doi 10.1021/om061061u
_journal_volume 26
_journal_year 2007
_chemical_formula_sum 'C62 H63 N2 Ni O2 P'
_chemical_formula_weight 957.82
_chemical_name_systematic
; 
 ? 
;
_space_group_IT_number 14
_symmetry_cell_setting monoclinic
_symmetry_space_group_name_Hall '-P 2yn'
_symmetry_space_group_name_H-M 'P 1 21/n 1'
_atom_sites_solution_hydrogens geom
_atom_sites_solution_primary direct
_atom_sites_solution_secondary difmap
_audit_creation_method SHELXL-97
_cell_angle_alpha 90.00
_cell_angle_beta 94.89(2)
_cell_angle_gamma 90.00
_cell_formula_units_Z 4
_cell_length_a 10.109(3)
_cell_length_b 34.169(10)
_cell_length_c 15.642(4)
_cell_measurement_reflns_used 23
_cell_measurement_temperature 293(2)
_cell_measurement_theta_max 6.68
_cell_measurement_theta_min 4.51
_cell_volume 5383(3)
_computing_structure_refinement 'SHELXL-97 (Sheldrick, 1997)'
_computing_structure_solution 'SHELXS-97 (Sheldrick, 1990)'
_diffrn_ambient_temperature 293(2)
_diffrn_measured_fraction_theta_full 0.920
_diffrn_measured_fraction_theta_max 0.920
_diffrn_measurement_device_type 'Siemens P4'
_diffrn_measurement_method '\w scans'
_diffrn_radiation_monochromator graphite
_diffrn_radiation_source 'fine-focus sealed tube'
_diffrn_radiation_type MoK\a
_diffrn_radiation_wavelength 0.71073
_diffrn_reflns_av_R_equivalents 0.0343
_diffrn_reflns_av_sigmaI/netI 0.4635
_diffrn_reflns_limit_h_max 9
_diffrn_reflns_limit_h_min -1
_diffrn_reflns_limit_k_max 40
_diffrn_reflns_limit_k_min -1
_diffrn_reflns_limit_l_max 18
_diffrn_reflns_limit_l_min -18
_diffrn_reflns_number 11209
_diffrn_reflns_theta_full 25.05
_diffrn_reflns_theta_max 25.05
_diffrn_reflns_theta_min 1.77
_diffrn_standards_decay_% 0
_diffrn_standards_interval_count 197
_diffrn_standards_number 3
_exptl_absorpt_coefficient_mu 0.434
_exptl_absorpt_correction_T_max 0.5989
_exptl_absorpt_correction_T_min 0.5644
_exptl_absorpt_correction_type psi-scan
_exptl_crystal_colour orange
_exptl_crystal_density_diffrn 1.182
_exptl_crystal_density_method 'not measured'
_exptl_crystal_description block
_exptl_crystal_F_000 2032
_exptl_crystal_size_max 0.42
_exptl_crystal_size_mid 0.36
_exptl_crystal_size_min 0.28
_refine_diff_density_max 0.438
_refine_diff_density_min -0.279
_refine_diff_density_rms 0.044
_refine_ls_extinction_method none
_refine_ls_goodness_of_fit_ref 0.580
_refine_ls_hydrogen_treatment mixed
_refine_ls_matrix_type full
_refine_ls_number_parameters 613
_refine_ls_number_reflns 8762
_refine_ls_number_restraints 0
_refine_ls_restrained_S_all 0.580
_refine_ls_R_factor_all 0.2587
_refine_ls_R_factor_gt 0.0490
_refine_ls_shift/su_max 0.002
_refine_ls_shift/su_mean 0.000
_refine_ls_structure_factor_coef Fsqd
_refine_ls_weighting_details 'calc w=1/[\s^2^(Fo^2^)+(0.0000P)^2^+0.0000P] where P=(Fo^2^+2Fc^2^)/3'
_refine_ls_weighting_scheme calc
_refine_ls_wR_factor_gt 0.0327
_refine_ls_wR_factor_ref 0.0493
_reflns_number_gt 1864
_reflns_number_total 8762
_reflns_threshold_expression >2sigma(I)
_cod_data_source_file om061061usi20070313_050652.cif
_cod_data_source_block n055
_cod_depositor_comments
;
The following automatic conversions were performed:

'_symmetry_cell_setting' value 'Monoclinic' changed to 'monoclinic'
according to /home/saulius/struct/CIF-dictionaries/cif_core.dic
dictionary named 'cif_core.dic' version 2.4.1 from 2010-06-29.

Automatic conversion script
Id: cif_fix_values 1715 2011-07-08 13:25:40Z adriana 
;
_cod_original_sg_symbol_H-M P2(1)/n
_cod_database_code 4072811

loop_
_symmetry_equiv_pos_as_xyz
'x, y, z'
'-x+1/2, y+1/2, -z+1/2'
'-x, -y, -z'
'x-1/2, -y-1/2, z-1/2'

loop_
_atom_site_label
_atom_site_type_symbol
_atom_site_fract_x
_atom_site_fract_y
_atom_site_fract_z
_atom_site_U_iso_or_equiv
_atom_site_adp_type
_atom_site_occupancy
_atom_site_symmetry_multiplicity
_atom_site_calc_flag
_atom_site_refinement_flags
Ni Ni 1.27371(9) 0.13687(3) 1.29094(5) 0.0461(3) Uani 1 1 d .
P P 1.12415(19) 0.12778(6) 1.18415(11) 0.0519(6) Uani 1 1 d .
O1 O 1.3669(4) 0.16881(12) 1.2149(2) 0.0466(14) Uani 1 1 d .
O2 O 1.6875(5) 0.15878(13) 1.0439(3) 0.0621(16) Uani 1 1 d .
N1 N 1.3774(5) 0.15578(15) 1.3912(3) 0.0397(16) Uani 1 1 d .
N2 N 1.7048(6) 0.12994(18) 0.8930(4) 0.0579(19) Uani 1 1 d .
C1 C 1.2073(9) 0.0941(2) 1.3509(4) 0.054(2) Uani 1 1 d .
C2 C 1.0980(8) 0.0931(2) 1.3981(5) 0.072(3) Uani 1 1 d .
H2 H 1.0447 0.1152 1.4002 0.072 Uiso 1 1 calc R
C3 C 1.0664(11) 0.0598(3) 1.4421(6) 0.120(5) Uani 1 1 d .
H3 H 0.9925 0.0597 1.4736 0.120 Uiso 1 1 calc R
C4 C 1.1437(13) 0.0270(3) 1.4394(7) 0.140(7) Uani 1 1 d .
H4 H 1.1246 0.0048 1.4705 0.140 Uiso 1 1 calc R
C5 C 1.2513(11) 0.0273(3) 1.3895(7) 0.130(5) Uani 1 1 d .
H5 H 1.3039 0.0051 1.3866 0.130 Uiso 1 1 calc R
C6 C 1.2795(8) 0.0599(2) 1.3451(4) 0.080(3) Uani 1 1 d .
H6 H 1.3491 0.0593 1.3098 0.080 Uiso 1 1 calc R
C7 C 1.1776(9) 0.1027(2) 1.0903(4) 0.055(2) Uani 1 1 d .
C8 C 1.0886(8) 0.0896(2) 1.0254(5) 0.088(3) Uani 1 1 d .
H8 H 0.9981 0.0919 1.0311 0.088 Uiso 1 1 calc R
C9 C 1.1299(11) 0.0731(3) 0.9528(7) 0.125(5) Uani 1 1 d .
H9 H 1.0684 0.0631 0.9108 0.125 Uiso 1 1 calc R
C10 C 1.2618(12) 0.0716(3) 0.9424(7) 0.116(5) Uani 1 1 d .
H10 H 1.2908 0.0618 0.8917 0.116 Uiso 1 1 calc R
C11 C 1.3526(9) 0.0843(2) 1.0067(6) 0.093(3) Uani 1 1 d .
H11 H 1.4431 0.0820 1.0012 0.093 Uiso 1 1 calc R
C12 C 1.3079(8) 0.1009(2) 1.0802(5) 0.069(3) Uani 1 1 d .
H12 H 1.3688 0.1107 1.1227 0.069 Uiso 1 1 calc R
C13 C 0.9702(8) 0.1028(3) 1.2015(4) 0.056(2) Uani 1 1 d .
C14 C 0.9691(9) 0.0616(3) 1.2070(5) 0.090(3) Uani 1 1 d .
H14 H 1.0446 0.0473 1.1972 0.090 Uiso 1 1 calc R
C15 C 0.8533(11) 0.0422(2) 1.2274(6) 0.116(4) Uani 1 1 d .
H15 H 0.8520 0.0150 1.2312 0.116 Uiso 1 1 calc R
C16 C 0.7434(9) 0.0633(3) 1.2414(7) 0.128(5) Uani 1 1 d .
H16 H 0.6670 0.0504 1.2552 0.128 Uiso 1 1 calc R
C17 C 0.7435(10) 0.1031(3) 1.2354(6) 0.130(4) Uani 1 1 d .
H17 H 0.6675 0.1174 1.2442 0.130 Uiso 1 1 calc R
C18 C 0.8575(9) 0.1217(2) 1.2165(5) 0.077(3) Uani 1 1 d .
H18 H 0.8570 0.1489 1.2137 0.077 Uiso 1 1 calc R
C19 C 1.0681(7) 0.1764(2) 1.1459(5) 0.049(2) Uani 1 1 d .
C20 C 1.0752(7) 0.2069(2) 1.2043(4) 0.062(2) Uani 1 1 d .
H20 H 1.1068 0.2021 1.2609 0.062 Uiso 1 1 calc R
C21 C 1.0363(8) 0.2443(2) 1.1804(5) 0.076(3) Uani 1 1 d .
H21 H 1.0395 0.2643 1.2209 0.076 Uiso 1 1 calc R
C22 C 0.9940(8) 0.2515(2) 1.0988(6) 0.079(3) Uani 1 1 d .
H22 H 0.9679 0.2767 1.0824 0.079 Uiso 1 1 calc R
C23 C 0.9887(8) 0.2223(3) 1.0391(5) 0.083(3) Uani 1 1 d .
H23 H 0.9593 0.2274 0.9822 0.083 Uiso 1 1 calc R
C24 C 1.0278(7) 0.1851(2) 1.0645(5) 0.075(3) Uani 1 1 d .
H24 H 1.0261 0.1653 1.0235 0.075 Uiso 1 1 calc R
C25 C 1.4753(6) 0.18702(18) 1.2306(5) 0.0371(19) Uani 1 1 d .
C26 C 1.5367(7) 0.19325(19) 1.3147(4) 0.0394(19) Uani 1 1 d .
C27 C 1.6557(7) 0.2133(2) 1.3294(4) 0.054(2) Uani 1 1 d .
H27 H 1.6913 0.2175 1.3855 0.054 Uiso 1 1 calc R
C28 C 1.7201(7) 0.2265(2) 1.2641(5) 0.068(3) Uani 1 1 d .
H28 H 1.8002 0.2399 1.2734 0.068 Uiso 1 1 calc R
C29 C 1.6626(7) 0.21936(18) 1.1812(4) 0.056(2) Uani 1 1 d .
H29 H 1.7078 0.2283 1.1357 0.056 Uiso 1 1 calc R
C30 C 1.5477(7) 0.20072(19) 1.1621(4) 0.038(2) Uani 1 1 d .
C31 C 1.4946(7) 0.19317(19) 1.0716(4) 0.040(2) Uani 1 1 d .
C32 C 1.5711(7) 0.17308(18) 1.0154(5) 0.042(2) Uani 1 1 d .
C33 C 1.5204(7) 0.1678(2) 0.9295(5) 0.045(2) Uani 1 1 d .
C34 C 1.3957(8) 0.1830(2) 0.9025(4) 0.063(3) Uani 1 1 d .
H34 H 1.3628 0.1799 0.8455 0.063 Uiso 1 1 calc R
C35 C 1.3203(7) 0.2023(2) 0.9578(5) 0.065(3) Uani 1 1 d .
H35 H 1.2362 0.2116 0.9395 0.065 Uiso 1 1 calc R
C36 C 1.3723(7) 0.20749(18) 1.0414(4) 0.050(2) Uani 1 1 d .
H36 H 1.3228 0.2212 1.0789 0.050 Uiso 1 1 calc R
C37 C 1.4781(7) 0.17903(17) 1.3870(4) 0.047(2) Uani 1 1 d .
H37 H 1.5174 0.1876 1.4396 0.047 Uiso 1 1 calc R
C38 C 1.3456(8) 0.1485(2) 1.4800(4) 0.050(2) Uani 1 1 d .
C39 C 1.2356(8) 0.1671(2) 1.5098(5) 0.057(2) Uani 1 1 d .
C40 C 1.2164(8) 0.1617(2) 1.5956(5) 0.091(3) Uani 1 1 d .
H40 H 1.1453 0.1739 1.6186 0.091 Uiso 1 1 calc R
C41 C 1.3016(9) 0.1384(3) 1.6477(5) 0.105(4) Uani 1 1 d .
H41 H 1.2868 0.1357 1.7052 0.105 Uiso 1 1 calc R
C42 C 1.4056(9) 0.1194(3) 1.6175(5) 0.092(4) Uani 1 1 d .
H42 H 1.4618 0.1040 1.6535 0.092 Uiso 1 1 calc R
C43 C 1.4261(8) 0.1238(2) 1.5308(5) 0.061(2) Uani 1 1 d .
C44 C 1.1432(7) 0.1906(2) 1.4518(5) 0.058(2) Uani 1 1 d .
H44 H 1.1369 0.1771 1.3963 0.058 Uiso 1 1 calc R
C45 C 1.0020(6) 0.19350(19) 1.4781(4) 0.096(3) Uani 1 1 d .
H45A H 0.9728 0.1681 1.4950 0.096 Uiso 1 1 calc R
H45B H 0.9444 0.2029 1.4305 0.096 Uiso 1 1 calc R
H45C H 0.9999 0.2113 1.5254 0.096 Uiso 1 1 calc R
C46 C 1.1946(6) 0.23198(16) 1.4348(4) 0.085(3) Uani 1 1 d .
H46A H 1.2077 0.2460 1.4880 0.085 Uiso 1 1 calc R
H46B H 1.1308 0.2456 1.3967 0.085 Uiso 1 1 calc R
H46C H 1.2773 0.2302 1.4091 0.085 Uiso 1 1 calc R
C47 C 1.5401(9) 0.1023(2) 1.4966(5) 0.093(3) Uani 1 1 d .
H47 H 1.5280 0.1034 1.4339 0.093 Uiso 1 1 calc R
C48 C 1.5463(8) 0.0595(2) 1.5227(5) 0.166(5) Uani 1 1 d .
H48A H 1.5713 0.0576 1.5831 0.166 Uiso 1 1 calc R
H48B H 1.6107 0.0462 1.4915 0.166 Uiso 1 1 calc R
H48C H 1.4607 0.0477 1.5099 0.166 Uiso 1 1 calc R
C49 C 1.6761(7) 0.1199(2) 1.5247(5) 0.128(4) Uani 1 1 d .
H49A H 1.6811 0.1459 1.5022 0.128 Uiso 1 1 calc R
H49B H 1.7444 0.1040 1.5033 0.128 Uiso 1 1 calc R
H49C H 1.6881 0.1208 1.5862 0.128 Uiso 1 1 calc R
C50 C 1.5969(7) 0.1457(2) 0.8711(4) 0.049(2) Uani 1 1 d .
H50 H 1.5629 0.1434 0.8142 0.049 Uiso 1 1 calc R
C51 C 1.7716(8) 0.1083(3) 0.8326(5) 0.059(2) Uani 1 1 d .
C52 C 1.7507(9) 0.0679(3) 0.8279(5) 0.083(3) Uani 1 1 d .
C53 C 1.8264(9) 0.0472(2) 0.7704(6) 0.093(3) Uani 1 1 d .
H53 H 1.8173 0.0202 0.7663 0.093 Uiso 1 1 calc R
C54 C 1.9135(9) 0.0660(3) 0.7202(5) 0.082(3) Uani 1 1 d .
H54 H 1.9621 0.0518 0.6830 0.082 Uiso 1 1 calc R
C55 C 1.9270(8) 0.1063(3) 0.7262(5) 0.078(3) Uani 1 1 d .
H55 H 1.9826 0.1191 0.6910 0.078 Uiso 1 1 calc R
C56 C 1.8604(8) 0.1276(2) 0.7829(5) 0.064(2) Uani 1 1 d .
C57 C 1.6565(12) 0.0463(4) 0.8778(7) 0.201(4) Uani 1 1 d .
H57 H 1.5910 0.0656 0.8933 0.201 Uiso 1 1 calc R
C58 C 1.5817(9) 0.0150(2) 0.8363(5) 0.201(4) Uani 1 1 d .
H58A H 1.5397 0.0240 0.7825 0.201 Uiso 1 1 calc R
H58B H 1.5152 0.0063 0.8723 0.201 Uiso 1 1 calc R
H58C H 1.6402 -0.0064 0.8262 0.201 Uiso 1 1 calc R
C59 C 1.7270(10) 0.0333(3) 0.9596(5) 0.201(4) Uani 1 1 d .
H59A H 1.6641 0.0228 0.9961 0.201 Uiso 1 1 calc R
H59B H 1.7719 0.0552 0.9875 0.201 Uiso 1 1 calc R
H59C H 1.7906 0.0135 0.9483 0.201 Uiso 1 1 calc R
C60 C 1.8786(8) 0.1721(2) 0.7917(6) 0.085(3) Uani 1 1 d .
H60 H 1.8323 0.1812 0.8406 0.085 Uiso 1 1 calc R
C61 C 1.8244(8) 0.1927(2) 0.7143(5) 0.148(5) Uani 1 1 d .
H61A H 1.8745 0.1859 0.6671 0.148 Uiso 1 1 calc R
H61B H 1.8299 0.2205 0.7239 0.148 Uiso 1 1 calc R
H61C H 1.7332 0.1854 0.7014 0.148 Uiso 1 1 calc R
C62 C 2.0259(8) 0.1808(2) 0.8093(4) 0.126(4) Uani 1 1 d .
H62A H 2.0640 0.1633 0.8525 0.126 Uiso 1 1 calc R
H62B H 2.0375 0.2073 0.8289 0.126 Uiso 1 1 calc R
H62C H 2.0691 0.1774 0.7575 0.126 Uiso 1 1 calc R
H1 H 1.782(5) 0.1348(15) 0.999(3) 0.080(18) Uiso 1 1 d .

loop_
_atom_site_aniso_label
_atom_site_aniso_U_11
_atom_site_aniso_U_22
_atom_site_aniso_U_33
_atom_site_aniso_U_23
_atom_site_aniso_U_13
_atom_site_aniso_U_12
Ni 0.0429(6) 0.0515(6) 0.0432(5) -0.0008(6) 0.0001(5) -0.0014(7)
P 0.0440(14) 0.0612(17) 0.0495(13) -0.0025(12) -0.0022(11) -0.0054(13)
O1 0.038(3) 0.064(4) 0.038(3) 0.009(3) 0.006(3) -0.017(3)
O2 0.035(3) 0.086(4) 0.064(4) -0.001(3) -0.004(3) 0.015(3)
N1 0.044(4) 0.050(4) 0.026(3) -0.002(3) 0.009(3) 0.005(3)
N2 0.046(5) 0.069(5) 0.059(4) -0.014(4) 0.007(4) 0.009(4)
C1 0.082(7) 0.051(6) 0.029(4) -0.003(4) 0.010(5) -0.010(6)
C2 0.084(8) 0.056(6) 0.076(7) -0.006(5) 0.012(6) -0.027(6)
C3 0.167(13) 0.096(9) 0.103(8) 0.020(8) 0.047(8) -0.062(10)
C4 0.220(19) 0.075(9) 0.122(11) 0.059(9) -0.003(10) -0.068(11)
C5 0.189(15) 0.048(7) 0.147(12) 0.042(8) -0.028(9) 0.003(9)
C6 0.114(8) 0.044(6) 0.079(6) 0.003(5) -0.007(6) 0.002(7)
C7 0.057(6) 0.062(6) 0.046(5) -0.016(4) 0.005(5) 0.002(6)
C8 0.088(8) 0.106(8) 0.067(7) -0.030(6) -0.014(7) -0.003(7)
C9 0.181(14) 0.112(9) 0.080(9) -0.055(7) -0.008(10) -0.003(11)
C10 0.198(16) 0.099(9) 0.059(7) -0.021(6) 0.055(10) -0.020(11)
C11 0.119(10) 0.074(7) 0.091(8) -0.012(6) 0.042(8) -0.012(7)
C12 0.072(8) 0.068(7) 0.070(7) -0.008(5) 0.017(6) -0.017(6)
C13 0.034(6) 0.063(7) 0.069(6) -0.003(5) -0.002(5) -0.005(5)
C14 0.082(9) 0.061(8) 0.126(8) -0.005(6) -0.003(7) 0.003(7)
C15 0.078(9) 0.060(8) 0.209(11) 0.014(7) 0.001(9) -0.027(8)
C16 0.043(8) 0.121(11) 0.217(12) 0.037(10) -0.015(9) -0.013(8)
C17 0.073(9) 0.101(9) 0.222(12) 0.045(9) 0.051(8) 0.016(8)
C18 0.040(6) 0.071(7) 0.122(7) 0.034(6) 0.020(6) 0.000(6)
C19 0.033(5) 0.066(6) 0.048(5) 0.020(5) 0.000(4) 0.014(5)
C20 0.058(6) 0.061(6) 0.064(6) 0.011(5) 0.000(5) 0.007(5)
C21 0.101(8) 0.055(7) 0.074(7) 0.010(5) 0.016(6) 0.003(6)
C22 0.070(7) 0.075(7) 0.096(7) 0.035(7) 0.034(7) 0.009(6)
C23 0.076(7) 0.110(9) 0.062(7) 0.037(6) 0.002(6) 0.028(7)
C24 0.074(7) 0.096(8) 0.055(6) -0.001(5) 0.001(5) 0.031(6)
C25 0.030(5) 0.029(5) 0.052(5) 0.000(4) 0.005(5) 0.004(4)
C26 0.032(5) 0.050(5) 0.037(5) -0.001(4) 0.012(4) -0.002(4)
C27 0.040(6) 0.077(6) 0.043(5) -0.020(5) -0.001(4) -0.013(5)
C28 0.040(6) 0.082(7) 0.079(6) -0.018(6) -0.006(5) -0.028(5)
C29 0.048(6) 0.063(6) 0.057(6) -0.002(5) 0.013(5) -0.018(5)
C30 0.032(5) 0.043(5) 0.041(5) 0.003(4) 0.005(4) 0.000(4)
C31 0.036(5) 0.035(5) 0.049(5) 0.003(4) -0.005(5) -0.001(4)
C32 0.047(6) 0.030(5) 0.052(5) -0.003(4) 0.017(5) -0.008(4)
C33 0.042(6) 0.049(5) 0.046(5) -0.001(4) 0.006(5) -0.010(5)
C34 0.070(7) 0.070(7) 0.048(5) -0.003(5) -0.004(5) -0.005(5)
C35 0.043(6) 0.090(7) 0.062(6) 0.000(5) -0.008(5) 0.019(5)
C36 0.060(6) 0.043(5) 0.046(5) 0.000(4) 0.006(5) 0.005(5)
C37 0.041(6) 0.039(5) 0.059(6) -0.017(4) -0.004(5) 0.000(4)
C38 0.057(6) 0.052(6) 0.039(5) -0.003(4) -0.016(5) -0.005(5)
C39 0.052(6) 0.076(6) 0.045(6) -0.002(5) 0.007(5) -0.001(5)
C40 0.087(8) 0.130(9) 0.061(6) -0.002(6) 0.031(6) -0.019(7)
C41 0.139(11) 0.143(10) 0.032(5) 0.033(7) 0.007(6) -0.020(9)
C42 0.106(9) 0.135(10) 0.033(6) 0.015(6) -0.003(6) 0.002(7)
C43 0.062(7) 0.065(7) 0.054(6) -0.003(5) -0.002(5) -0.003(5)
C44 0.054(6) 0.056(6) 0.068(6) -0.024(5) 0.020(5) -0.003(5)
C45 0.059(7) 0.133(8) 0.101(7) -0.025(6) 0.035(6) 0.026(6)
C46 0.113(8) 0.054(6) 0.087(6) -0.019(5) 0.006(6) 0.021(6)
C47 0.092(8) 0.067(7) 0.112(8) 0.017(6) -0.052(7) 0.006(7)
C48 0.213(12) 0.116(9) 0.156(9) 0.027(8) -0.071(8) 0.051(9)
C49 0.091(8) 0.120(9) 0.168(9) 0.007(7) -0.024(7) 0.046(7)
C50 0.058(6) 0.056(6) 0.035(5) -0.004(4) 0.014(5) -0.013(5)
C51 0.056(7) 0.060(7) 0.065(6) -0.004(5) 0.023(5) 0.005(6)
C52 0.093(8) 0.071(8) 0.086(7) -0.039(6) 0.011(6) 0.023(7)
C53 0.112(9) 0.055(6) 0.113(8) -0.015(7) 0.009(6) -0.010(7)
C54 0.094(9) 0.090(8) 0.065(6) -0.005(6) 0.028(6) 0.021(7)
C55 0.066(7) 0.096(8) 0.074(7) -0.002(6) 0.022(6) 0.006(7)
C56 0.060(7) 0.074(8) 0.059(5) -0.016(5) 0.021(5) 0.008(6)
C57 0.278(11) 0.166(8) 0.176(8) -0.020(7) 0.121(8) -0.106(6)
C58 0.278(11) 0.166(8) 0.176(8) -0.020(7) 0.121(8) -0.106(6)
C59 0.278(11) 0.166(8) 0.176(8) -0.020(7) 0.121(8) -0.106(6)
C60 0.080(8) 0.054(7) 0.130(9) -0.010(6) 0.054(7) -0.010(6)
C61 0.152(11) 0.076(8) 0.212(12) 0.020(8) -0.015(10) 0.009(7)
C62 0.170(10) 0.113(8) 0.098(7) -0.014(6) 0.025(8) -0.059(8)

loop_
_atom_type_symbol
_atom_type_description
_atom_type_scat_dispersion_real
_atom_type_scat_dispersion_imag
_atom_type_scat_source
C C 0.0033 0.0016 'International Tables Vol C Tables 4.2.6.8 and 6.1.1.4'
H H 0.0000 0.0000 'International Tables Vol C Tables 4.2.6.8 and 6.1.1.4'
N N 0.0061 0.0033 'International Tables Vol C Tables 4.2.6.8 and 6.1.1.4'
O O 0.0106 0.0060 'International Tables Vol C Tables 4.2.6.8 and 6.1.1.4'
P P 0.1023 0.0942 'International Tables Vol C Tables 4.2.6.8 and 6.1.1.4'
Ni Ni 0.3393 1.1124 'International Tables Vol C Tables 4.2.6.8 and 6.1.1.4'

loop_
_geom_angle_atom_site_label_1
_geom_angle_atom_site_label_2
_geom_angle_atom_site_label_3
_geom_angle
C1 Ni O1 163.9(3)
C1 Ni N1 92.7(3)
O1 Ni N1 93.0(2)
C1 Ni P 91.0(2)
O1 Ni P 87.19(14)
N1 Ni P 165.56(16)
C13 P C7 102.5(4)
C13 P C19 103.3(4)
C7 P C19 105.5(4)
C13 P Ni 120.0(2)
C7 P Ni 116.8(3)
C19 P Ni 107.2(3)
C25 O1 Ni 128.5(5)
C32 O2 H1 129.7(19)
C37 N1 C38 112.7(6)
C37 N1 Ni 122.7(5)
C38 N1 Ni 124.4(4)
C50 N2 C51 120.1(7)
C50 N2 H1 121.4(18)
C51 N2 H1 118.5(18)
C6 C1 C2 117.7(7)
C6 C1 Ni 114.1(7)
C2 C1 Ni 128.2(7)
C1 C2 C3 121.1(9)
C1 C2 H2 119.4
C3 C2 H2 119.4
C4 C3 C2 120.1(11)
C4 C3 H3 120.0
C2 C3 H3 120.0
C3 C4 C5 119.2(12)
C3 C4 H4 120.4
C5 C4 H4 120.4
C6 C5 C4 120.1(12)
C6 C5 H5 119.9
C4 C5 H5 119.9
C1 C6 C5 121.6(9)
C1 C6 H6 119.2
C5 C6 H6 119.2
C12 C7 C8 119.0(8)
C12 C7 P 118.7(7)
C8 C7 P 121.9(7)
C7 C8 C9 121.5(10)
C7 C8 H8 119.2
C9 C8 H8 119.2
C10 C9 C8 119.3(12)
C10 C9 H9 120.4
C8 C9 H9 120.4
C9 C10 C11 120.1(12)
C9 C10 H10 119.9
C11 C10 H10 119.9
C10 C11 C12 119.4(10)
C10 C11 H11 120.3
C12 C11 H11 120.3
C7 C12 C11 120.6(8)
C7 C12 H12 119.7
C11 C12 H12 119.7
C18 C13 C14 117.2(8)
C18 C13 P 123.2(8)
C14 C13 P 119.4(8)
C15 C14 C13 119.7(8)
C15 C14 H14 120.1
C13 C14 H14 120.1
C16 C15 C14 119.7(10)
C16 C15 H15 120.1
C14 C15 H15 120.1
C15 C16 C17 120.9(11)
C15 C16 H16 119.6
C17 C16 H16 119.6
C18 C17 C16 118.9(10)
C18 C17 H17 120.6
C16 C17 H17 120.6
C17 C18 C13 123.6(8)
C17 C18 H18 118.2
C13 C18 H18 118.2
C24 C19 C20 117.2(7)
C24 C19 P 124.8(7)
C20 C19 P 117.9(6)
C19 C20 C21 121.4(7)
C19 C20 H20 119.3
C21 C20 H20 119.3
C22 C21 C20 119.5(8)
C22 C21 H21 120.3
C20 C21 H21 120.3
C23 C22 C21 120.6(9)
C23 C22 H22 119.7
C21 C22 H22 119.7
C22 C23 C24 118.9(8)
C22 C23 H23 120.5
C24 C23 H23 120.5
C19 C24 C23 122.3(8)
C19 C24 H24 118.8
C23 C24 H24 118.8
O1 C25 C26 123.7(7)
O1 C25 C30 120.5(7)
C26 C25 C30 115.8(6)
C27 C26 C25 122.1(6)
C27 C26 C37 117.2(7)
C25 C26 C37 120.8(7)
C28 C27 C26 120.8(7)
C28 C27 H27 119.6
C26 C27 H27 119.6
C27 C28 C29 117.4(7)
C27 C28 H28 121.3
C29 C28 H28 121.3
C30 C29 C28 125.2(7)
C30 C29 H29 117.4
C28 C29 H29 117.4
C29 C30 C25 118.7(7)
C29 C30 C31 122.0(7)
C25 C30 C31 119.3(6)
C36 C31 C32 119.2(7)
C36 C31 C30 120.3(7)
C32 C31 C30 120.5(7)
O2 C32 C31 119.7(7)
O2 C32 C33 121.1(7)
C31 C32 C33 119.2(7)
C32 C33 C34 119.1(7)
C32 C33 C50 119.7(7)
C34 C33 C50 121.2(7)
C33 C34 C35 121.7(7)
C33 C34 H34 119.1
C35 C34 H34 119.1
C36 C35 C34 118.2(7)
C36 C35 H35 120.9
C34 C35 H35 120.9
C31 C36 C35 122.6(7)
C31 C36 H36 118.7
C35 C36 H36 118.7
N1 C37 C26 129.7(7)
N1 C37 H37 115.2
C26 C37 H37 115.2
C43 C38 C39 122.3(7)
C43 C38 N1 118.8(7)
C39 C38 N1 118.8(7)
C38 C39 C40 116.4(8)
C38 C39 C44 121.4(7)
C40 C39 C44 122.2(8)
C39 C40 C41 121.0(9)
C39 C40 H40 119.5
C41 C40 H40 119.5
C42 C41 C40 122.2(8)
C42 C41 H41 118.9
C40 C41 H41 118.9
C41 C42 C43 118.1(9)
C41 C42 H42 121.0
C43 C42 H42 121.0
C38 C43 C42 119.8(8)
C38 C43 C47 121.8(8)
C42 C43 C47 118.4(9)
C39 C44 C46 113.5(6)
C39 C44 C45 115.2(7)
C46 C44 C45 109.0(6)
C39 C44 H44 106.1
C46 C44 H44 106.1
C45 C44 H44 106.1
C44 C45 H45A 109.5
C44 C45 H45B 109.5
H45A C45 H45B 109.5
C44 C45 H45C 109.5
H45A C45 H45C 109.5
H45B C45 H45C 109.5
C44 C46 H46A 109.5
C44 C46 H46B 109.5
H46A C46 H46B 109.5
C44 C46 H46C 109.5
H46A C46 H46C 109.5
H46B C46 H46C 109.5
C43 C47 C48 113.0(8)
C43 C47 C49 113.8(7)
C48 C47 C49 106.6(7)
C43 C47 H47 107.7
C48 C47 H47 107.7
C49 C47 H47 107.7
C47 C48 H48A 109.5
C47 C48 H48B 109.5
H48A C48 H48B 109.5
C47 C48 H48C 109.5
H48A C48 H48C 109.5
H48B C48 H48C 109.5
C47 C49 H49A 109.5
C47 C49 H49B 109.5
H49A C49 H49B 109.5
C47 C49 H49C 109.5
H49A C49 H49C 109.5
H49B C49 H49C 109.5
N2 C50 C33 123.6(7)
N2 C50 H50 118.2
C33 C50 H50 118.2
C56 C51 C52 122.5(8)
C56 C51 N2 119.3(8)
C52 C51 N2 118.2(8)
C51 C52 C53 116.0(9)
C51 C52 C57 124.5(9)
C53 C52 C57 119.5(10)
C54 C53 C52 122.1(8)
C54 C53 H53 119.0
C52 C53 H53 119.0
C53 C54 C55 119.0(9)
C53 C54 H54 120.5
C55 C54 H54 120.5
C56 C55 C54 121.5(9)
C56 C55 H55 119.3
C54 C55 H55 119.3
C55 C56 C51 118.9(8)
C55 C56 C60 121.5(9)
C51 C56 C60 119.6(8)
C58 C57 C52 118.1(10)
C58 C57 C59 111.3(13)
C52 C57 C59 108.8(11)
C58 C57 H57 105.9
C52 C57 H57 105.9
C59 C57 H57 105.9
C57 C58 H58A 109.5
C57 C58 H58B 109.5
H58A C58 H58B 109.5
C57 C58 H58C 109.5
H58A C58 H58C 109.5
H58B C58 H58C 109.5
C57 C59 H59A 109.5
C57 C59 H59B 109.5
H59A C59 H59B 109.5
C57 C59 H59C 109.5
H59A C59 H59C 109.5
H59B C59 H59C 109.5
C61 C60 C56 111.6(8)
C61 C60 C62 110.3(7)
C56 C60 C62 108.5(7)
C61 C60 H60 108.8
C56 C60 H60 108.8
C62 C60 H60 108.8
C60 C61 H61A 109.5
C60 C61 H61B 109.5
H61A C61 H61B 109.5
C60 C61 H61C 109.5
H61A C61 H61C 109.5
H61B C61 H61C 109.5
C60 C62 H62A 109.5
C60 C62 H62B 109.5
H62A C62 H62B 109.5
C60 C62 H62C 109.5
H62A C62 H62C 109.5
H62B C62 H62C 109.5

loop_
_geom_bond_atom_site_label_1
_geom_bond_atom_site_label_2
_geom_bond_distance
Ni C1 1.891(7)
Ni O1 1.920(4)
Ni N1 1.922(5)
Ni P 2.178(2)
P C13 1.816(7)
P C7 1.820(7)
P C19 1.839(6)
O1 C25 1.266(6)
O2 C32 1.316(7)
O2 H1 1.48(5)
N1 C37 1.297(6)
N1 C38 1.474(7)
N2 C50 1.239(7)
N2 C51 1.416(7)
N2 H1 1.78(5)
C1 C6 1.385(9)
C1 C2 1.380(9)
C2 C3 1.380(9)
C2 H2 0.9300
C3 C4 1.370(13)
C3 H3 0.9300
C4 C5 1.392(13)
C4 H4 0.9300
C5 C6 1.356(9)
C5 H5 0.9300
C6 H6 0.9300
C7 C12 1.341(8)
C7 C8 1.374(8)
C8 C9 1.365(9)
C8 H8 0.9300
C9 C10 1.358(11)
C9 H9 0.9300
C10 C11 1.374(10)
C10 H10 0.9300
C11 C12 1.390(8)
C11 H11 0.9300
C12 H12 0.9300
C13 C18 1.349(8)
C13 C14 1.411(8)
C14 C15 1.404(9)
C14 H14 0.9300
C15 C16 1.358(10)
C15 H15 0.9300
C16 C17 1.364(9)
C16 H16 0.9300
C17 C18 1.370(9)
C17 H17 0.9300
C18 H18 0.9300
C19 C24 1.336(7)
C19 C20 1.384(8)
C20 C21 1.379(8)
C20 H20 0.9300
C21 C22 1.335(8)
C21 H21 0.9300
C22 C23 1.365(8)
C22 H22 0.9300
C23 C24 1.380(8)
C23 H23 0.9300
C24 H24 0.9300
C25 C26 1.423(7)
C25 C30 1.426(8)
C26 C27 1.386(7)
C26 C37 1.406(7)
C27 C28 1.337(8)
C27 H27 0.9300
C28 C29 1.396(7)
C28 H28 0.9300
C29 C30 1.336(7)
C29 H29 0.9300
C30 C31 1.493(7)
C31 C36 1.375(7)
C31 C32 1.399(8)
C32 C33 1.410(7)
C33 C34 1.395(8)
C33 C50 1.455(8)
C34 C35 1.370(8)
C34 H34 0.9300
C35 C36 1.379(7)
C35 H35 0.9300
C36 H36 0.9300
C37 H37 0.9300
C38 C43 1.377(8)
C38 C39 1.396(8)
C39 C40 1.384(8)
C39 C44 1.481(8)
C40 C41 1.385(9)
C40 H40 0.9300
C41 C42 1.354(9)
C41 H41 0.9300
C42 C43 1.397(9)
C42 H42 0.9300
C43 C47 1.503(9)
C44 C46 1.537(7)
C44 C45 1.522(7)
C44 H44 0.9800
C45 H45A 0.9600
C45 H45B 0.9600
C45 H45C 0.9600
C46 H46A 0.9600
C46 H46B 0.9600
C46 H46C 0.9600
C47 C48 1.517(8)
C47 C49 1.530(9)
C47 H47 0.9800
C48 H48A 0.9600
C48 H48B 0.9600
C48 H48C 0.9600
C49 H49A 0.9600
C49 H49B 0.9600
C49 H49C 0.9600
C50 H50 0.9300
C51 C56 1.401(8)
C51 C52 1.397(9)
C52 C53 1.417(9)
C52 C57 1.479(12)
C53 C54 1.388(9)
C53 H53 0.9300
C54 C55 1.385(8)
C54 H54 0.9300
C55 C56 1.368(8)
C55 H55 0.9300
C56 C60 1.537(9)
C57 C58 1.434(11)
C57 C59 1.479(13)
C57 H57 0.9800
C58 H58A 0.9600
C58 H58B 0.9600
C58 H58C 0.9600
C59 H59A 0.9600
C59 H59B 0.9600
C59 H59C 0.9600
C60 C61 1.466(9)
C60 C62 1.520(9)
C60 H60 0.9800
C61 H61A 0.9600
C61 H61B 0.9600
C61 H61C 0.9600
C62 H62A 0.9600
C62 H62B 0.9600
C62 H62C 0.9600
